data_7062233
loop_
_publ_author_name
'Jur\'asek, Bronislav'
'Fagan, Patrik'
'Dolensk\'y, Bohumil'
'Pa\<skanov\'a, Natalie'
'Dob\<s\'ikov\'a, Krist\'yna'
'Raich, Ivan'
'Jurok, Radek'
'Setni\<cka, Vladim\'ir'
'Kohout, Michal'
'\<Cejka, Jan'
'Kucha\<r, Martin'

_publ_section_title
;
 A structural spectroscopic study of dissociative anaesthetic
 methoxphenidine
;
_journal_issue 9
_journal_name_full 'New Journal of Chemistry'
_journal_page_first 4543
_journal_page_last 4551
_journal_paper_doi 10.1039/D2NJ06126K
_journal_volume 47
_journal_year 2023
_chemical_absolute_configuration ad
_chemical_formula_moiety 'C20 H26 Cl1 N1 O1'
_chemical_formula_sum 'C20 H26 Cl N O'
_chemical_formula_weight 331.88
_chemical_name_common
'1-((R)-1-(2-methoxyphenyl)-2-phenylethyl)piperidine, monohydrochloride; R-MXP; methoxyphenidine hydrochloride; methoxphenidinium chloride'
_chemical_name_systematic 'methoxphenidine hydrochloride, R-enantiomer'
_space_group_IT_number 19
_space_group_name_Hall 'P 2ac 2ab'
_space_group_name_H-M_alt 'P 21 21 21'
_symmetry_cell_setting orthorhombic
_symmetry_space_group_name_H-M 'P 21 21 21'
_atom_sites_solution_hydrogens difmap
_atom_sites_solution_primary direct
_audit_update_record
;
2022-08-08 deposited with the CCDC.	2023-01-23 downloaded from the CCDC.
;
_cell_angle_alpha 90
_cell_angle_beta 90
_cell_angle_gamma 90
_cell_formula_units_Z 8
_cell_length_a 9.3989(4)
_cell_length_b 10.3835(4)
_cell_length_c 37.4316(15)
_cell_measurement_reflns_used 9938
_cell_measurement_temperature 180
_cell_measurement_theta_max 74.30
_cell_measurement_theta_min 2.36
_cell_volume 3653.1(3)
_computing_cell_refinement 'Apex2 (Bruker AXS, 2006)'
_computing_data_collection 'Apex2 (Bruker AXS, 2006)'
_computing_data_reduction 'Apex2 (Bruker AXS, 2006)'
_computing_molecular_graphics 'CAMERON (Watkin et al., 1996)'
_computing_publication_material 'CRYSTALS (Betteridge et al., 2003)'
_computing_structure_refinement 'CRYSTALS (Betteridge et al., 2003)'
_computing_structure_solution 'SIR92 (Altomare et al., 1994)'
_diffrn_ambient_temperature 180
_diffrn_measured_fraction_theta_full 0.997
_diffrn_measured_fraction_theta_max 0.997
_diffrn_measurement_device Area
_diffrn_measurement_device_type 'Bruker Kappa Apex2'
_diffrn_measurement_method '\f & \w scans'
_diffrn_radiation_monochromator graphite
_diffrn_radiation_type 'Cu K\a'
_diffrn_radiation_wavelength 1.54180
_diffrn_reflns_av_R_equivalents 0.045
_diffrn_reflns_av_unetI/netI 0.062
_diffrn_reflns_limit_h_max 11
_diffrn_reflns_limit_h_min -11
_diffrn_reflns_limit_k_max 12
_diffrn_reflns_limit_k_min -12
_diffrn_reflns_limit_l_max 45
_diffrn_reflns_limit_l_min -44
_diffrn_reflns_number 42650
_diffrn_reflns_theta_full 68.216
_diffrn_reflns_theta_max 68.216
_diffrn_reflns_theta_min 2.361
_diffrn_standards_number 0
_exptl_absorpt_coefficient_mu 1.868
_exptl_absorpt_correction_T_max 0.96
_exptl_absorpt_correction_T_min 0.79
_exptl_absorpt_correction_type multi-scan
_exptl_absorpt_process_details 'SADABS (Siemens, 1996)'
_exptl_crystal_colour colorless
_exptl_crystal_density_diffrn 1.207
_exptl_crystal_density_meas ?
_exptl_crystal_density_method 'not measured'
_exptl_crystal_description plate
_exptl_crystal_F_000 1424
_exptl_crystal_size_max 0.267
_exptl_crystal_size_mid 0.118
_exptl_crystal_size_min 0.022
_refine_diff_density_max 0.16
_refine_diff_density_min -0.15
_refine_ls_abs_structure_details
; 
 Parsons, Flack & Wagner (2013), 
 2428 Friedel Pairs 
;
_refine_ls_abs_structure_Flack -0.008(3)
_refine_ls_extinction_method None
_refine_ls_goodness_of_fit_ref 0.9839
_refine_ls_hydrogen_treatment mixed
_refine_ls_matrix_type full
_refine_ls_number_parameters 424
_refine_ls_number_reflns 6648
_refine_ls_number_restraints 2
_refine_ls_R_factor_all 0.0355
_refine_ls_R_factor_gt 0.0330
_refine_ls_shift/su_max 0.0010727
_refine_ls_shift/su_mean 0.0000685
_refine_ls_structure_factor_coef Fsqd
_refine_ls_weighting_details
;
 Method= Modified Sheldrick 
 w=1/[\s^2^(F^2^) + ( 0.05P)^2^ + 1.02P] 
 ,where P=(max(Fo^2^,0) + 2Fc^2^)/3 
;
_refine_ls_weighting_scheme calc
_refine_ls_wR_factor_all 0.0894
_refine_ls_wR_factor_gt 0.0857
_refine_ls_wR_factor_ref 0.0894
_reflns_limit_h_max 11
_reflns_limit_h_min -11
_reflns_limit_k_max 12
_reflns_limit_k_min 0
_reflns_limit_l_max 44
_reflns_limit_l_min 0
_reflns_number_gt 6277
_reflns_number_total 6649
_reflns_threshold_expression I>2.0\s(I)
_oxford_diffrn_Wilson_B_factor 2.89
_oxford_diffrn_Wilson_scale 28.63
_oxford_refine_ls_scale 0.16755(7)
_cod_data_source_file d2nj06126k2.cif
_cod_data_source_block I
_cod_depositor_comments
;
The following automatic conversions were performed:

data item '_exptl_crystal_density_meas' value 'not measured' was
changed to '?' -- the value is perceived as not measured.

Automatic conversion script
Id: cif_fix_values 7556 2019-12-06 15:28:31Z antanas 

 Adding full bibliography for 7062233.cif.
;
_cod_original_sg_symbol_H-M 'P 21 21 21 '
_cod_original_formula_sum 'C20 H26 Cl1 N1 O1'
_cod_database_code 7062233
_oxford_refine_reflns_threshold_expression I>-3.0\s(I)
_refine_ls_r_factor_ref 0.0355
_reflns_number_all 6648
_oxford_hooft_y -0.001(3)
_oxford_bijvoet_difference -0.008(3)
_oxford_refined_flack_x -0.012(10)

loop_
_symmetry_equiv_pos_as_xyz
x,y,z
x+1/2,-y+1/2,-z
-x,y+1/2,-z+1/2
-x+1/2,-y,z+1/2

loop_
_atom_site_label
_atom_site_type_symbol
_atom_site_fract_x
_atom_site_fract_y
_atom_site_fract_z
_atom_site_U_iso_or_equiv
_atom_site_occupancy
_atom_site_adp_type
_atom_site_refinement_flags_posn
_atom_site_refinement_flags_adp
_atom_site_refinement_flags_occupancy
_atom_site_disorder_assembly
_atom_site_disorder_group
_atom_site_attached_hydrogens
Cl1 Cl 0.72957(6) 0.41480(5) 0.710146(15) 0.0534 1.0000 Uani . . . . . .
Cl2 Cl 0.32858(5) 0.44092(5) 0.452987(14) 0.0441 1.0000 Uani . . . . . .
O2 O 0.57226(14) 0.15062(14) 0.83352(3) 0.0408 1.0000 Uani . . . . . .
O32 O 0.61781(14) 0.36384(13) 0.58791(3) 0.0361 1.0000 Uani . . . . . .
N10 N 0.69181(17) 0.15438(16) 0.74603(4) 0.0357 1.0000 Uani . . . . . .
N40 N 0.59755(16) 0.41133(14) 0.49575(4) 0.0289 1.0000 Uani . . . . . .
C1 C 0.4474(2) 0.1342(2) 0.85479(6) 0.0473 1.0000 Uani . . . . . .
C3 C 0.6650(2) 0.05045(19) 0.83159(5) 0.0352 1.0000 Uani . . . . . .
C4 C 0.6625(2) -0.0557(2) 0.85415(5) 0.0432 1.0000 Uani . . . . . .
C5 C 0.7623(3) -0.1517(2) 0.85061(5) 0.0479 1.0000 Uani . . . . . .
C6 C 0.8683(3) -0.1430(2) 0.82524(6) 0.0493 1.0000 Uani . . . . . .
C7 C 0.8718(2) -0.0374(2) 0.80290(5) 0.0429 1.0000 Uani . . . . . .
C8 C 0.7705(2) 0.05969(18) 0.80503(5) 0.0342 1.0000 Uani . . . . . .
C9 C 0.7734(2) 0.17658(19) 0.78080(5) 0.0353 1.0000 Uani . . . . . .
C11 C 0.7452(3) 0.0447(2) 0.72416(5) 0.0500 1.0000 Uani . . . . . .
C12 C 0.6658(3) 0.0403(3) 0.68849(6) 0.0637 1.0000 Uani . . . . . .
C13 C 0.5063(4) 0.0309(3) 0.69372(7) 0.0713 1.0000 Uani . . . . . .
C14 C 0.4546(3) 0.1411(3) 0.71698(6) 0.0576 1.0000 Uani . . . . . .
C15 C 0.5343(2) 0.1430(2) 0.75236(6) 0.0443 1.0000 Uani . . . . . .
C16 C 0.9238(2) 0.2287(2) 0.77328(5) 0.0410 1.0000 Uani . . . . . .
C17 C 0.9733(2) 0.3015(2) 0.80617(6) 0.0403 1.0000 Uani . . . . . .
C18 C 0.9170(2) 0.4232(2) 0.81291(7) 0.0538 1.0000 Uani . . . . . .
C19 C 0.9512(3) 0.4875(3) 0.84430(9) 0.0693 1.0000 Uani . . . . . .
C20 C 1.0413(3) 0.4323(3) 0.86869(8) 0.0681 1.0000 Uani . . . . . .
C21 C 1.0982(3) 0.3133(3) 0.86217(7) 0.0598 1.0000 Uani . . . . . .
C22 C 1.0643(2) 0.2480(2) 0.83108(6) 0.0468 1.0000 Uani . . . . . .
C31 C 0.6380(3) 0.2672(2) 0.61474(5) 0.0443 1.0000 Uani . . . . . .
C33 C 0.73143(19) 0.44041(17) 0.57997(4) 0.0307 1.0000 Uani . . . . . .
C34 C 0.8526(2) 0.4485(2) 0.60115(5) 0.0390 1.0000 Uani . . . . . .
C35 C 0.9616(2) 0.5310(2) 0.59163(6) 0.0432 1.0000 Uani . . . . . .
C36 C 0.9514(2) 0.6048(2) 0.56108(5) 0.0410 1.0000 Uani . . . . . .
C37 C 0.8308(2) 0.59743(18) 0.54014(5) 0.0343 1.0000 Uani . . . . . .
C38 C 0.71871(18) 0.51565(16) 0.54873(4) 0.0287 1.0000 Uani . . . . . .
C39 C 0.58509(18) 0.50819(17) 0.52625(4) 0.0281 1.0000 Uani . . . . . .
C41 C 0.7178(2) 0.4350(2) 0.47042(5) 0.0384 1.0000 Uani . . . . . .
C42 C 0.7098(2) 0.3408(2) 0.43939(5) 0.0454 1.0000 Uani . . . . . .
C43 C 0.7084(2) 0.2016(2) 0.45179(6) 0.0436 1.0000 Uani . . . . . .
C44 C 0.5896(2) 0.18095(19) 0.47871(5) 0.0382 1.0000 Uani . . . . . .
C45 C 0.6023(2) 0.27570(17) 0.50928(5) 0.0335 1.0000 Uani . . . . . .
C46 C 0.5333(2) 0.63893(18) 0.51183(5) 0.0327 1.0000 Uani . . . . . .
C47 C 0.47700(19) 0.72185(17) 0.54181(5) 0.0323 1.0000 Uani . . . . . .
C48 C 0.5516(2) 0.82752(19) 0.55419(6) 0.0394 1.0000 Uani . . . . . .
C49 C 0.5005(2) 0.9007(2) 0.58231(6) 0.0466 1.0000 Uani . . . . . .
C50 C 0.3733(2) 0.8695(2) 0.59843(6) 0.0450 1.0000 Uani . . . . . .
C51 C 0.2963(2) 0.7649(2) 0.58622(5) 0.0413 1.0000 Uani . . . . . .
C52 C 0.3478(2) 0.69196(19) 0.55793(5) 0.0375 1.0000 Uani . . . . . .
H11 H 0.3914 0.2112 0.8515 0.0701 1.0000 Uiso R . . . . .
H12 H 0.3943 0.0591 0.8472 0.0694 1.0000 Uiso R . . . . .
H13 H 0.4695 0.1241 0.8798 0.0682 1.0000 Uiso R . . . . .
H41 H 0.5908 -0.0630 0.8714 0.0519 1.0000 Uiso R . . . . .
H51 H 0.7599 -0.2230 0.8655 0.0578 1.0000 Uiso R . . . . .
H61 H 0.9378 -0.2068 0.8230 0.0597 1.0000 Uiso R . . . . .
H71 H 0.9458 -0.0304 0.7859 0.0517 1.0000 Uiso R . . . . .
H91 H 0.7223 0.2467 0.7923 0.0431 1.0000 Uiso R . . . . .
H101 H 0.701(3) 0.230(3) 0.7333(6) 0.0515(19) 1.0000 Uiso . . . . . .
H111 H 0.7249 -0.0346 0.7382 0.0598 1.0000 Uiso R . . . . .
H112 H 0.8485 0.0544 0.7211 0.0603 1.0000 Uiso R . . . . .
H121 H 0.6974 -0.0336 0.6744 0.0762 1.0000 Uiso R . . . . .
H122 H 0.6873 0.1180 0.6756 0.0755 1.0000 Uiso R . . . . .
H131 H 0.4821 -0.0506 0.7046 0.0861 1.0000 Uiso R . . . . .
H132 H 0.4597 0.0329 0.6705 0.0857 1.0000 Uiso R . . . . .
H141 H 0.4672 0.2229 0.7044 0.0684 1.0000 Uiso R . . . . .
H142 H 0.3538 0.1274 0.7218 0.0693 1.0000 Uiso R . . . . .
H151 H 0.5034 0.2150 0.7670 0.0531 1.0000 Uiso R . . . . .
H152 H 0.5158 0.0625 0.7652 0.0528 1.0000 Uiso R . . . . .
H161 H 0.9894 0.1600 0.7681 0.0487 1.0000 Uiso R . . . . .
H162 H 0.9211 0.2874 0.7530 0.0487 1.0000 Uiso R . . . . .
H181 H 0.8583 0.4605 0.7964 0.0647 1.0000 Uiso R . . . . .
H191 H 0.9133 0.5686 0.8483 0.0840 1.0000 Uiso R . . . . .
H201 H 1.0652 0.4747 0.8897 0.0809 1.0000 Uiso R . . . . .
H211 H 1.1615 0.2755 0.8787 0.0721 1.0000 Uiso R . . . . .
H221 H 1.1030 0.1693 0.8266 0.0559 1.0000 Uiso R . . . . .
H311 H 0.5544 0.2146 0.6154 0.0659 1.0000 Uiso R . . . . .
H312 H 0.7211 0.2176 0.6090 0.0665 1.0000 Uiso R . . . . .
H313 H 0.6512 0.3097 0.6371 0.0668 1.0000 Uiso R . . . . .
H341 H 0.8584 0.3994 0.6219 0.0470 1.0000 Uiso R . . . . .
H351 H 1.0423 0.5349 0.6060 0.0523 1.0000 Uiso R . . . . .
H361 H 1.0241 0.6599 0.5547 0.0494 1.0000 Uiso R . . . . .
H371 H 0.8228 0.6495 0.5193 0.0412 1.0000 Uiso R . . . . .
H391 H 0.5090 0.4742 0.5413 0.0336 1.0000 Uiso R . . . . .
H401 H 0.517(3) 0.422(2) 0.4837(6) 0.0421(19) 1.0000 Uiso . . . . . .
H411 H 0.8062 0.4254 0.4835 0.0456 1.0000 Uiso R . . . . .
H412 H 0.7086 0.5222 0.4614 0.0461 1.0000 Uiso R . . . . .
H421 H 0.6217 0.3593 0.4264 0.0535 1.0000 Uiso R . . . . .
H422 H 0.7930 0.3558 0.4240 0.0539 1.0000 Uiso R . . . . .
H431 H 0.7974 0.1807 0.4630 0.0507 1.0000 Uiso R . . . . .
H432 H 0.6942 0.1467 0.4314 0.0507 1.0000 Uiso R . . . . .
H441 H 0.4951 0.1912 0.4675 0.0453 1.0000 Uiso R . . . . .
H442 H 0.5980 0.0945 0.4886 0.0456 1.0000 Uiso R . . . . .
H451 H 0.6911 0.2639 0.5214 0.0396 1.0000 Uiso R . . . . .
H452 H 0.5249 0.2656 0.5262 0.0399 1.0000 Uiso R . . . . .
H461 H 0.4563 0.6243 0.4955 0.0390 1.0000 Uiso R . . . . .
H462 H 0.6093 0.6827 0.4994 0.0383 1.0000 Uiso R . . . . .
H481 H 0.6377 0.8511 0.5433 0.0463 1.0000 Uiso R . . . . .
H491 H 0.5524 0.9709 0.5902 0.0557 1.0000 Uiso R . . . . .
H501 H 0.3388 0.9173 0.6175 0.0538 1.0000 Uiso R . . . . .
H511 H 0.2100 0.7424 0.5975 0.0487 1.0000 Uiso R . . . . .
H521 H 0.2950 0.6213 0.5498 0.0455 1.0000 Uiso R . . . . .

loop_
_atom_site_aniso_label
_atom_site_aniso_U_11
_atom_site_aniso_U_22
_atom_site_aniso_U_33
_atom_site_aniso_U_23
_atom_site_aniso_U_13
_atom_site_aniso_U_12
Cl1 0.0579(3) 0.0459(3) 0.0565(3) 0.0166(2) -0.0010(2) 0.0034(2)
Cl2 0.0345(2) 0.0464(3) 0.0514(3) 0.0086(2) -0.0100(2) -0.0025(2)
O2 0.0390(7) 0.0468(8) 0.0368(7) -0.0011(6) 0.0087(6) 0.0004(6)
O32 0.0404(7) 0.0366(7) 0.0312(6) 0.0065(5) 0.0028(5) -0.0032(6)
N10 0.0397(9) 0.0345(8) 0.0328(8) 0.0058(7) 0.0030(7) 0.0014(7)
N40 0.0270(7) 0.0294(7) 0.0304(7) -0.0008(6) -0.0023(6) 0.0023(6)
C1 0.0352(10) 0.0630(14) 0.0436(11) -0.0104(10) 0.0097(9) -0.0066(10)
C3 0.0340(9) 0.0394(10) 0.0323(9) -0.0017(8) -0.0014(7) -0.0061(8)
C4 0.0468(11) 0.0513(12) 0.0315(9) 0.0061(9) 0.0036(8) -0.0103(10)
C5 0.0602(13) 0.0434(11) 0.0402(10) 0.0130(9) -0.0059(10) -0.0050(11)
C6 0.0524(13) 0.0458(12) 0.0496(12) 0.0066(10) -0.0035(10) 0.0098(11)
C7 0.0418(11) 0.0462(12) 0.0406(10) 0.0043(9) 0.0036(9) 0.0036(9)
C8 0.0346(9) 0.0373(10) 0.0307(8) 0.0035(7) -0.0009(7) -0.0026(8)
C9 0.0335(9) 0.0385(10) 0.0340(9) 0.0025(7) 0.0020(7) -0.0003(8)
C11 0.0654(14) 0.0468(12) 0.0379(10) 0.0005(9) 0.0055(10) 0.0113(11)
C12 0.101(2) 0.0555(15) 0.0350(11) -0.0055(10) 0.0015(12) 0.0085(15)
C13 0.099(2) 0.0685(18) 0.0465(13) -0.0009(12) -0.0211(14) -0.0173(16)
C14 0.0491(13) 0.0744(17) 0.0493(13) 0.0056(12) -0.0117(11) -0.0107(12)
C15 0.0396(11) 0.0513(13) 0.0418(11) -0.0001(9) -0.0003(9) -0.0050(10)
C16 0.0361(10) 0.0432(11) 0.0437(11) 0.0096(9) 0.0068(8) -0.0014(9)
C17 0.0313(9) 0.0382(11) 0.0515(11) 0.0079(9) 0.0068(9) -0.0054(8)
C18 0.0423(12) 0.0417(12) 0.0773(16) 0.0061(11) 0.0024(11) -0.0041(10)
C19 0.0580(15) 0.0458(14) 0.104(2) -0.0162(14) 0.0162(16) -0.0044(12)
C20 0.0591(15) 0.0772(19) 0.0678(16) -0.0209(15) 0.0095(13) -0.0242(15)
C21 0.0478(13) 0.0744(18) 0.0573(14) 0.0091(12) -0.0017(11) -0.0150(13)
C22 0.0361(10) 0.0452(12) 0.0590(13) 0.0049(10) 0.0010(10) -0.0057(9)
C31 0.0598(13) 0.0352(11) 0.0378(10) 0.0088(8) 0.0062(9) 0.0045(10)
C33 0.0346(9) 0.0300(9) 0.0276(8) -0.0026(7) 0.0022(7) 0.0049(8)
C34 0.0449(11) 0.0401(11) 0.0319(9) -0.0029(8) -0.0071(8) 0.0048(9)
C35 0.0372(10) 0.0485(12) 0.0438(11) -0.0123(9) -0.0124(9) 0.0034(9)
C36 0.0331(10) 0.0429(11) 0.0471(11) -0.0053(9) 0.0003(8) -0.0070(8)
C37 0.0336(9) 0.0350(10) 0.0344(9) 0.0000(7) 0.0009(8) -0.0013(8)
C38 0.0283(8) 0.0295(8) 0.0283(8) -0.0014(7) -0.0003(7) 0.0030(7)
C39 0.0277(8) 0.0293(9) 0.0273(8) -0.0001(7) 0.0007(7) 0.0013(7)
C41 0.0393(10) 0.0390(10) 0.0369(9) -0.0044(8) 0.0065(8) -0.0031(9)
C42 0.0455(11) 0.0505(12) 0.0402(10) -0.0109(9) 0.0093(9) -0.0039(10)
C43 0.0367(10) 0.0454(11) 0.0485(11) -0.0172(9) -0.0031(9) 0.0043(9)
C44 0.0376(10) 0.0314(10) 0.0457(11) -0.0062(8) -0.0049(8) 0.0012(8)
C45 0.0354(9) 0.0303(9) 0.0347(9) -0.0006(7) -0.0031(8) 0.0031(8)
C46 0.0347(9) 0.0302(9) 0.0330(9) 0.0019(7) -0.0031(7) 0.0024(8)
C47 0.0327(9) 0.0270(9) 0.0372(9) 0.0019(7) -0.0057(8) 0.0055(7)
C48 0.0353(10) 0.0307(9) 0.0523(12) -0.0018(8) -0.0006(9) -0.0001(8)
C49 0.0476(12) 0.0336(11) 0.0586(13) -0.0128(9) -0.0103(10) -0.0002(9)
C50 0.0464(12) 0.0452(12) 0.0434(11) -0.0092(9) -0.0040(9) 0.0113(10)
C51 0.0322(9) 0.0447(11) 0.0470(11) -0.0015(9) 0.0012(8) 0.0051(8)
C52 0.0302(9) 0.0349(10) 0.0475(11) -0.0037(8) -0.0057(8) 0.0000(8)

loop_
_atom_type_symbol
_atom_type_scat_dispersion_real
_atom_type_scat_dispersion_imag
_atom_type_scat_Cromer_Mann_a1
_atom_type_scat_Cromer_Mann_b1
_atom_type_scat_Cromer_Mann_a2
_atom_type_scat_Cromer_Mann_b2
_atom_type_scat_Cromer_Mann_a3
_atom_type_scat_Cromer_Mann_b3
_atom_type_scat_Cromer_Mann_a4
_atom_type_scat_Cromer_Mann_b4
_atom_type_scat_Cromer_Mann_c
_atom_type_scat_source
C 0.0181 0.0091 2.3100 20.8439 1.0200 10.2075 1.5886 0.5687 0.8650 51.6512 0.2156 'International Tables Vol C 4.2.6.8 and 6.1.1.4'
H 0.0000 0.0000 0.4930 10.5109 0.3229 26.1257 0.1402 3.1424 0.0408 57.7998 0.0030 'International Tables Vol C 4.2.6.8 and 6.1.1.4'
N 0.0311 0.0180 12.2126 0.0057 3.1322 9.8933 2.0125 28.9975 1.1663 0.5826 -11.5290 'International Tables Vol C 4.2.6.8 and 6.1.1.4'
O 0.0492 0.0322 3.0485 13.2771 2.2868 5.7011 1.5463 0.3239 0.8670 32.9089 0.2508 'International Tables Vol C 4.2.6.8 and 6.1.1.4'
Cl 0.3639 0.7018 11.4604 0.0104 7.1964 1.1662 6.2556 18.5194 1.6455 47.7784 -9.5574 'International Tables Vol C 4.2.6.8 and 6.1.1.4'

loop_
_geom_angle_atom_site_label_1
_geom_angle_site_symmetry_1
_geom_angle_atom_site_label_2
_geom_angle_site_symmetry_2
_geom_angle_atom_site_label_3
_geom_angle_site_symmetry_3
_geom_angle
_geom_angle_publ_flag
C1 . O2 . C3 . 117.74(17) yes
C31 . O32 . C33 . 117.23(15) yes
C9 . N10 . C11 . 114.49(16) yes
C9 . N10 . C15 . 111.82(15) yes
C11 . N10 . C15 . 111.00(17) yes
C9 . N10 . H101 . 105.3(15) no
C11 . N10 . H101 . 109.7(15) no
C15 . N10 . H101 . 103.9(15) no
C39 . N40 . C41 . 115.08(14) yes
C39 . N40 . C45 . 111.67(13) yes
C41 . N40 . C45 . 110.27(14) yes
C39 . N40 . H401 . 103.4(15) no
C41 . N40 . H401 . 107.4(14) no
C45 . N40 . H401 . 108.6(15) no
O2 . C1 . H11 . 106.2 no
O2 . C1 . H12 . 110.9 no
H11 . C1 . H12 . 110.4 no
O2 . C1 . H13 . 112.2 no
H11 . C1 . H13 . 109.2 no
H12 . C1 . H13 . 108.0 no
O2 . C3 . C4 . 124.32(17) yes
O2 . C3 . C8 . 115.94(16) yes
C4 . C3 . C8 . 119.73(19) yes
C3 . C4 . C5 . 120.30(19) yes
C3 . C4 . H41 . 119.7 no
C5 . C4 . H41 . 119.9 no
C4 . C5 . C6 . 120.78(19) yes
C4 . C5 . H51 . 120.2 no
C6 . C5 . H51 . 119.0 no
C5 . C6 . C7 . 119.1(2) yes
C5 . C6 . H61 . 121.3 no
C7 . C6 . H61 . 119.6 no
C6 . C7 . C8 . 121.75(19) yes
C6 . C7 . H71 . 119.1 no
C8 . C7 . H71 . 119.2 no
C3 . C8 . C7 . 118.29(17) yes
C3 . C8 . C9 . 119.33(17) yes
C7 . C8 . C9 . 122.34(17) yes
N10 . C9 . C8 . 112.34(15) yes
N10 . C9 . C16 . 110.97(15) yes
C8 . C9 . C16 . 114.02(16) yes
N10 . C9 . H91 . 104.1 no
C8 . C9 . H91 . 109.0 no
C16 . C9 . H91 . 105.7 no
N10 . C11 . C12 . 109.75(19) yes
N10 . C11 . H111 . 106.2 no
C12 . C11 . H111 . 109.9 no
N10 . C11 . H112 . 108.6 no
C12 . C11 . H112 . 112.4 no
H111 . C11 . H112 . 109.7 no
C11 . C12 . C13 . 111.8(2) yes
C11 . C12 . H121 . 110.3 no
C13 . C12 . H121 . 108.6 no
C11 . C12 . H122 . 108.1 no
C13 . C12 . H122 . 109.1 no
H121 . C12 . H122 . 108.8 no
C12 . C13 . C14 . 110.0(2) yes
C12 . C13 . H131 . 110.1 no
C14 . C13 . H131 . 110.1 no
C12 . C13 . H132 . 109.2 no
C14 . C13 . H132 . 110.7 no
H131 . C13 . H132 . 106.7 no
C13 . C14 . C15 . 110.6(2) yes
C13 . C14 . H141 . 109.9 no
C15 . C14 . H141 . 110.4 no
C13 . C14 . H142 . 107.9 no
C15 . C14 . H142 . 108.6 no
H141 . C14 . H142 . 109.5 no
C14 . C15 . N10 . 110.41(18) yes
C14 . C15 . H151 . 110.8 no
N10 . C15 . H151 . 108.8 no
C14 . C15 . H152 . 109.3 no
N10 . C15 . H152 . 108.6 no
H151 . C15 . H152 . 108.9 no
C9 . C16 . C17 . 107.95(16) yes
C9 . C16 . H161 . 111.4 no
C17 . C16 . H161 . 109.6 no
C9 . C16 . H162 . 109.8 no
C17 . C16 . H162 . 109.1 no
H161 . C16 . H162 . 108.9 no
C16 . C17 . C18 . 118.8(2) yes
C16 . C17 . C22 . 122.5(2) yes
C18 . C17 . C22 . 118.5(2) yes
C17 . C18 . C19 . 120.1(2) yes
C17 . C18 . H181 . 119.4 no
C19 . C18 . H181 . 120.5 no
C18 . C19 . C20 . 120.4(3) yes
C18 . C19 . H191 . 118.9 no
C20 . C19 . H191 . 120.7 no
C19 . C20 . C21 . 120.0(3) yes
C19 . C20 . H201 . 121.0 no
C21 . C20 . H201 . 119.0 no
C20 . C21 . C22 . 120.2(3) yes
C20 . C21 . H211 . 120.3 no
C22 . C21 . H211 . 119.5 no
C21 . C22 . C17 . 120.8(2) yes
C21 . C22 . H221 . 120.2 no
C17 . C22 . H221 . 119.0 no
O32 . C31 . H311 . 108.0 no
O32 . C31 . H312 . 109.0 no
H311 . C31 . H312 . 111.5 no
O32 . C31 . H313 . 108.0 no
H311 . C31 . H313 . 110.4 no
H312 . C31 . H313 . 109.8 no
O32 . C33 . C34 . 123.53(16) yes
O32 . C33 . C38 . 115.90(15) yes
C34 . C33 . C38 . 120.55(17) yes
C33 . C34 . C35 . 119.86(18) yes
C33 . C34 . H341 . 119.4 no
C35 . C34 . H341 . 120.7 no
C34 . C35 . C36 . 120.44(18) yes
C34 . C35 . H351 . 118.9 no
C36 . C35 . H351 . 120.6 no
C35 . C36 . C37 . 119.76(19) yes
C35 . C36 . H361 . 120.5 no
C37 . C36 . H361 . 119.8 no
C36 . C37 . C38 . 121.63(17) yes
C36 . C37 . H371 . 119.9 no
C38 . C37 . H371 . 118.5 no
C33 . C38 . C37 . 117.74(16) yes
C33 . C38 . C39 . 120.17(15) yes
C37 . C38 . C39 . 122.07(15) yes
N40 . C39 . C38 . 112.71(14) yes
N40 . C39 . C46 . 110.07(13) yes
C38 . C39 . C46 . 114.33(15) yes
N40 . C39 . H391 . 104.5 no
C38 . C39 . H391 . 107.7 no
C46 . C39 . H391 . 106.8 no
N40 . C41 . C42 . 109.94(16) yes
N40 . C41 . H411 . 108.1 no
C42 . C41 . H411 . 111.2 no
N40 . C41 . H412 . 107.8 no
C42 . C41 . H412 . 109.3 no
H411 . C41 . H412 . 110.4 no
C41 . C42 . C43 . 112.28(17) yes
C41 . C42 . H421 . 107.2 no
C43 . C42 . H421 . 109.3 no
C41 . C42 . H422 . 107.9 no
C43 . C42 . H422 . 109.7 no
H421 . C42 . H422 . 110.5 no
C42 . C43 . C44 . 110.09(17) yes
C42 . C43 . H431 . 109.9 no
C44 . C43 . H431 . 108.7 no
C42 . C43 . H432 . 108.8 no
C44 . C43 . H432 . 109.9 no
H431 . C43 . H432 . 109.4 no
C43 . C44 . C45 . 110.59(16) yes
C43 . C44 . H441 . 111.4 no
C45 . C44 . H441 . 108.7 no
C43 . C44 . H442 . 108.8 no
C45 . C44 . H442 . 107.8 no
H441 . C44 . H442 . 109.5 no
C44 . C45 . N40 . 110.69(15) yes
C44 . C45 . H451 . 110.0 no
N40 . C45 . H451 . 107.8 no
C44 . C45 . H452 . 111.4 no
N40 . C45 . H452 . 107.5 no
H451 . C45 . H452 . 109.3 no
C39 . C46 . C47 . 110.67(14) yes
C39 . C46 . H461 . 108.8 no
C47 . C46 . H461 . 107.4 no
C39 . C46 . H462 . 110.5 no
C47 . C46 . H462 . 110.5 no
H461 . C46 . H462 . 109.0 no
C46 . C47 . C48 . 121.58(17) yes
C46 . C47 . C52 . 120.07(17) yes
C48 . C47 . C52 . 118.35(18) yes
C47 . C48 . C49 . 120.95(19) yes
C47 . C48 . H481 . 119.9 no
C49 . C48 . H481 . 119.1 no
C48 . C49 . C50 . 120.35(19) yes
C48 . C49 . H491 . 119.4 no
C50 . C49 . H491 . 120.2 no
C49 . C50 . C51 . 119.62(19) yes
C49 . C50 . H501 . 120.9 no
C51 . C50 . H501 . 119.4 no
C50 . C51 . C52 . 119.85(19) yes
C50 . C51 . H511 . 119.8 no
C52 . C51 . H511 . 120.3 no
C47 . C52 . C51 . 120.87(18) yes
C47 . C52 . H521 . 119.8 no
C51 . C52 . H521 . 119.3 no

loop_
_geom_bond_atom_site_label_1
_geom_bond_site_symmetry_1
_geom_bond_atom_site_label_2
_geom_bond_site_symmetry_2
_geom_bond_distance
_geom_bond_publ_flag
O2 . C1 . 1.428(2) yes
O2 . C3 . 1.359(2) yes
O32 . C31 . 1.432(2) yes
O32 . C33 . 1.364(2) yes
N10 . C9 . 1.528(2) yes
N10 . C11 . 1.490(3) yes
N10 . C15 . 1.504(3) yes
N10 . H101 . 0.92(3) no
N40 . C39 . 1.526(2) yes
N40 . C41 . 1.496(2) yes
N40 . C45 . 1.497(2) yes
N40 . H401 . 0.89(2) no
C1 . H11 . 0.965 no
C1 . H12 . 0.968 no
C1 . H13 . 0.964 no
C3 . C4 . 1.389(3) yes
C3 . C8 . 1.407(3) yes
C4 . C5 . 1.375(3) yes
C4 . H41 . 0.937 no
C5 . C6 . 1.379(3) yes
C5 . H51 . 0.928 no
C6 . C7 . 1.379(3) yes
C6 . H61 . 0.934 no
C7 . C8 . 1.389(3) yes
C7 . H71 . 0.946 no
C8 . C9 . 1.515(3) yes
C9 . C16 . 1.540(3) yes
C9 . H91 . 0.973 no
C11 . C12 . 1.530(3) yes
C11 . H111 . 0.995 no
C11 . H112 . 0.983 no
C12 . C13 . 1.516(5) yes
C12 . H121 . 0.978 no
C12 . H122 . 0.961 no
C13 . C14 . 1.517(4) yes
C13 . H131 . 0.966 no
C13 . H132 . 0.973 no
C14 . C15 . 1.522(3) yes
C14 . H141 . 0.978 no
C14 . H142 . 0.975 no
C15 . H151 . 0.972 no
C15 . H152 . 0.981 no
C16 . C17 . 1.518(3) yes
C16 . H161 . 0.962 no
C16 . H162 . 0.974 no
C17 . C18 . 1.394(3) yes
C17 . C22 . 1.382(3) yes
C18 . C19 . 1.389(4) yes
C18 . H181 . 0.914 no
C19 . C20 . 1.371(4) yes
C19 . H191 . 0.927 no
C20 . C21 . 1.368(4) yes
C20 . H201 . 0.930 no
C21 . C22 . 1.384(3) yes
C21 . H211 . 0.944 no
C22 . H221 . 0.910 no
C31 . H311 . 0.957 no
C31 . H312 . 0.961 no
C31 . H313 . 0.955 no
C33 . C34 . 1.390(3) yes
C33 . C38 . 1.411(2) yes
C34 . C35 . 1.381(3) yes
C34 . H341 . 0.931 no
C35 . C36 . 1.380(3) yes
C35 . H351 . 0.930 no
C36 . C37 . 1.381(3) yes
C36 . H361 . 0.923 no
C37 . C38 . 1.391(3) yes
C37 . H371 . 0.951 no
C38 . C39 . 1.514(2) yes
C39 . C46 . 1.540(2) yes
C39 . H391 . 0.977 no
C41 . C42 . 1.520(3) yes
C41 . H411 . 0.969 no
C41 . H412 . 0.971 no
C42 . C43 . 1.519(3) yes
C42 . H421 . 0.980 no
C42 . H422 . 0.984 no
C43 . C44 . 1.519(3) yes
C43 . H431 . 0.960 no
C43 . H432 . 0.962 no
C44 . C45 . 1.514(3) yes
C44 . H441 . 0.987 no
C44 . H442 . 0.974 no
C45 . H451 . 0.957 no
C45 . H452 . 0.971 no
C46 . C47 . 1.510(3) yes
C46 . H461 . 0.959 no
C46 . H462 . 0.966 no
C47 . C48 . 1.382(3) yes
C47 . C52 . 1.391(3) yes
C48 . C49 . 1.384(3) yes
C48 . H481 . 0.939 no
C49 . C50 . 1.378(3) yes
C49 . H491 . 0.925 no
C50 . C51 . 1.383(3) yes
C50 . H501 . 0.927 no
C51 . C52 . 1.389(3) yes
C51 . H511 . 0.944 no
C52 . H521 . 0.936 no

loop_
_geom_hbond_atom_site_label_D
_geom_hbond_site_symmetry_D
_geom_hbond_atom_site_label_H
_geom_hbond_site_symmetry_H
_geom_hbond_atom_site_label_A
_geom_hbond_site_symmetry_A
_geom_hbond_angle_DHA
_geom_hbond_distance_DH
_geom_hbond_distance_HA
_geom_hbond_distance_DA
_geom_hbond_publ_flag
C4 . H41 . O32 3_646 166 0.94 2.60 3.513(3) yes
